data_2009117
loop_
_publ_author_name
'Hughes, David S.'
'Hursthouse, Michael B.'
'Threlfall, Terry'
'Tavener, Stewart'

_publ_section_title
;
 A new polymorph of sulfathiazole
;
_journal_issue 11
_journal_name_full 'Acta Crystallographica Section C'
_journal_page_first 1831
_journal_page_last 1833
_journal_paper_doi 10.1107/S0108270199010112
_journal_volume 55
_journal_year 1999
_chemical_formula_sum 'C9 H9 N3 O2 S2'
_chemical_formula_weight 255.31
_space_group_IT_number 14
_symmetry_cell_setting monoclinic
_symmetry_space_group_name_Hall '-P 2yn'
_symmetry_space_group_name_H-M 'P 1 21/n 1'
_audit_creation_method 'WinGX routine CIF_UPDATE'
_cell_angle_alpha 90
_cell_angle_beta 91.21(3)
_cell_angle_gamma 90
_cell_formula_units_Z 8
_cell_length_a 10.399(2)
_cell_length_b 15.132(3)
_cell_length_c 14.280(3)
_cell_measurement_reflns_used 2749
_cell_measurement_temperature 150(2)
_cell_measurement_theta_max 25.00
_cell_measurement_theta_min 3.05
_cell_volume 2246.6(8)
_computing_cell_refinement 'DENZO and COLLECT'
_computing_data_collection 'DENZO (Otwinowski & Minor, 1997) and COLLECT (Hooft, 1998)'
_computing_data_reduction 'DENZO and COLLECT'
_computing_molecular_graphics 'CAMERON (Watkin & Pearce, 1993)'
_computing_publication_material SHELXL97
_computing_structure_refinement 'SHELXL97 (Sheldrick, 1997)'
_computing_structure_solution 'SHELXS97 (Sheldrick, 1990)'
_diffrn_measurement_device 'Nonius Kappa CCD area detector'
_diffrn_measurement_method '\f + \w scans to fill the Ewald sphere'
_diffrn_radiation_type MoK\a
_diffrn_radiation_wavelength 0.71073
_diffrn_reflns_av_R_equivalents 0.098
_diffrn_reflns_av_sigmaI/netI 0.064
_diffrn_reflns_limit_h_max 12
_diffrn_reflns_limit_h_min -12
_diffrn_reflns_limit_k_max 17
_diffrn_reflns_limit_k_min -17
_diffrn_reflns_limit_l_max 16
_diffrn_reflns_limit_l_min -16
_diffrn_reflns_number 28369
_diffrn_reflns_theta_max 25
_diffrn_reflns_theta_min 3.05
_diffrn_standards_decay_% none
_exptl_absorpt_coefficient_mu 0.462
_exptl_absorpt_correction_T_max 0.99
_exptl_absorpt_correction_T_min 0.868
_exptl_absorpt_correction_type multi-scan
_exptl_absorpt_process_details 'using SORTAV (Blessing, 1995)'
_exptl_crystal_colour colourless
_exptl_crystal_density_diffrn 1.51
_exptl_crystal_description block
_exptl_crystal_F_000 1056
_exptl_crystal_size_max 0.15
_exptl_crystal_size_mid 0.10
_exptl_crystal_size_min 0.08
_refine_diff_density_max 0.256
_refine_diff_density_min -0.373
_refine_ls_extinction_method none
_refine_ls_goodness_of_fit_ref 0.858
_refine_ls_hydrogen_treatment constr
_refine_ls_matrix_type full
_refine_ls_number_parameters 319
_refine_ls_number_reflns 3936
_refine_ls_number_restraints 4
_refine_ls_restrained_S_all 0.882
_refine_ls_R_factor_gt 0.046
_refine_ls_shift/su_max -0.038
_refine_ls_structure_factor_coef Fsqd
_refine_ls_weighting_details 'w = 1/[\s^2^(Fo^2^)+(0.1P)^2^] where P=(Fo^2^+2Fc^2^)/3'
_refine_ls_weighting_scheme calc
_refine_ls_wR_factor_ref 0.079
_reflns_number_gt 2749
_reflns_number_total 3936
_reflns_threshold_expression I>2\s(I)
_cod_data_source_file fg1566.cif
_cod_data_source_block s92
_cod_depositor_comments
;
The following automatic conversions were performed:
'_symmetry_cell_setting' value 'Monoclinic' changed to 'monoclinic'
according to '/home/saulius/struct/CIF-dictionaries/cif_core.dic'
dictionary named 'cif_core.dic' version 2.4.1 from 2010-06-29.

Automatic conversion script
Id: cif_fix_enum 1527 2010-12-29 10:47:43Z saulius 

The following automatic conversions were performed:

'_symmetry_cell_setting' value 'Monoclinic' changed to 'monoclinic'
according to /home/saulius/struct/CIF-dictionaries/cif_core.dic
dictionary named 'cif_core.dic' version 2.4.1 from 2010-06-29.

Automatic conversion script
Id: cif_fix_values 1715 2011-07-08 13:25:40Z adriana 

The following automatic conversions were performed:

'_refine_ls_weighting_scheme' value 'calc w =
1/[\s^2^(Fo^2^)+(0.1P)^2^] where P=(Fo^2^+2Fc^2^)/3' was changed to
'calc'. New tag '_refine_ls_weighting_details' was created. The value
of the new tag was set to 'w = 1/[\s^2^(Fo^2^)+(0.1P)^2^] where
P=(Fo^2^+2Fc^2^)/3'.

Automatic conversion script
Id: cif_fix_values 3143 2015-03-26 13:38:13Z robertas 
;
_cod_original_sg_symbol_H-M 'P 21/n'
_cod_database_code 2009117
_cod_database_fobs_code 2009117

loop_
_symmetry_equiv_pos_as_xyz
'x, y, z'
'-x+1/2, y+1/2, -z+1/2'
'-x, -y, -z'
'x-1/2, -y-1/2, z-1/2'

loop_
_atom_site_label
_atom_site_fract_x
_atom_site_fract_y
_atom_site_fract_z
_atom_site_U_iso_or_equiv
_atom_site_adp_type
_atom_site_calc_flag
_atom_site_refinement_flags
_atom_site_occupancy
_atom_site_disorder_assembly
_atom_site_disorder_group
_atom_site_type_symbol
S11 .17581(7) .40001(6) -.14444(6) .0275(2) Uani d . 1 . . S
S12 .33345(8) .37399(7) .05805(6) .0404(3) Uani d . 1 . . S
O11 .1372(2) .35111(16) -.22744(16) .0351(6) Uani d . 1 . . O
O12 .11201(19) .37652(15) -.05911(16) .0317(6) Uani d . 1 . . O
N11 .0924(3) .7823(2) -.1961(3) .0519(9) Uani d D 1 . . N
H10 .129(3) .816(2) -.240(2) .042(10) Uiso d D 1 . . H
H11 .036(4) .815(3) -.159(3) .092(17) Uiso d D 1 . . H
N12 .3282(2) .38965(19) -.13676(18) .0288(7) Uani d . 1 . . N
N13 .5198(2) .38573(18) -.05178(19) .0287(6) Uani d . 1 . . N
H17 .5646 .3912 -.1014 .055(13) Uiso calc R 1 . . H
C11 .1098(3) .6944(2) -.1880(2) .0315(8) Uani d . 1 . . C
C12 .2078(3) .6499(2) -.2361(2) .0327(8) Uani d . 1 . . C
H12 .2601 .6814 -.2762 .042(10) Uiso calc R 1 . . H
C13 .2270(3) .5608(2) -.2246(2) .0301(8) Uani d . 1 . . C
H13 .2918 .5325 -.2571 .022(8) Uiso calc R 1 . . H
C14 .1496(3) .5122(2) -.1643(2) .0253(7) Uani d . 1 . . C
C15 .0505(3) .5555(2) -.1180(2) .0280(8) Uani d . 1 . . C
H15 -.0027 .5238 -.0787 .037(10) Uiso calc R 1 . . H
C16 .0312(3) .6450(2) -.1301(2) .0305(8) Uani d . 1 . . C
H16 -.0353 .6727 -.0991 .030(9) Uiso calc R 1 . . H
C17 .3906(3) .3844(2) -.0549(2) .0273(7) Uani d . 1 . . C
C18 .5758(3) .3777(3) .0362(2) .0366(9) Uani d . 1 . . C
H18 .6642 .3766 .0475 .047(11) Uiso calc R 1 . . H
C19 .4893(3) .3716(3) .1032(3) .0458(10) Uani d . 1 . . C
H19 .5099 .3667 .1667 .070(14) Uiso calc R 1 . . H
S21 .17103(7) .05317(6) .17760(6) .0286(2) Uani d . 1 . . S
S22 .32040(8) .10341(8) -.01384(6) .0442(3) Uani d . 1 . . S
O22 .0954(2) .09562(15) .10411(16) .0337(6) Uani d . 1 . . O
O21 .1264(2) .06537(17) .27229(16) .0376(6) Uani d . 1 . . O
N21 .1688(3) -.3323(2) .1077(2) .0326(7) Uani d D 1 . . N
H20 .100(2) -.356(2) .077(2) .038(10) Uiso d D 1 . . H
H21 .192(3) -.366(2) .1568(18) .034(10) Uiso d D 1 . . H
N22 .3178(2) .08555(18) .18073(19) .0298(7) Uani d . 1 . . N
N23 .5033(3) .1230(2) .1031(2) .0347(7) Uani d . 1 . . N
H27 .5474 .1267 .1546 .033(10) Uiso calc R 1 . . H
C21 .1670(3) -.2432(2) .1252(2) .0273(8) Uani d . 1 . . C
C26 .0845(3) -.1869(2) .0750(2) .0344(8) Uani d . 1 . . C
H26 .0267 -.2105 .0312 .035(9) Uiso calc R 1 . . H
C25 .0873(3) -.0971(2) .0894(2) .0329(8) Uani d . 1 . . C
H25 .0314 -.0608 .0552 .050(11) Uiso calc R 1 . . H
C24 .1724(3) -.0601(2) .1542(2) .0255(7) Uani d . 1 . . C
C23 .2561(3) -.1149(2) .2054(2) .0293(8) Uani d . 1 . . C
H23 .3134 -.0906 .2492 .039(10) Uiso calc R 1 . . H
C22 .2536(3) -.2050(2) .1910(2) .0297(8) Uani d . 1 . . C
H22 .3098 -.2411 .2251 .040(10) Uiso calc R 1 . . H
C27 .3776(3) .1022(2) .1020(2) .0282(8) Uani d . 1 . . C
C28 .5577(4) .1382(3) .0176(3) .0454(10) Uani d . 1 . . C
H28 .6437 .1528 .0099 .103(19) Uiso calc R 1 . . H
C29 .4728(4) .1297(3) -.0526(3) .0552(12) Uani d . 1 . . C
H29 .4926 .1370 -.1153 .066(13) Uiso calc R 1 . . H

loop_
_atom_site_aniso_label
_atom_site_aniso_U_11
_atom_site_aniso_U_22
_atom_site_aniso_U_33
_atom_site_aniso_U_12
_atom_site_aniso_U_13
_atom_site_aniso_U_23
S11 .0228(4) .0311(5) .0284(5) .0004(3) .0002(3) -.0026(4)
S12 .0271(5) .0705(7) .0238(5) -.0056(4) .0024(3) .0010(5)
O11 .0335(13) .0350(15) .0365(14) .0007(10) -.0070(10) -.0115(11)
O12 .0248(12) .0347(14) .0357(14) -.0012(10) .0055(10) .0025(11)
N11 .064(2) .036(2) .057(2) .0119(17) .0298(18) .0190(18)
N12 .0213(14) .0406(18) .0244(15) .0041(11) .0018(11) -.0002(13)
N13 .0213(14) .0364(17) .0285(16) .0014(11) .0026(12) .0010(13)
C11 .0324(18) .036(2) .0260(19) .0039(15) .0008(14) .0056(16)
C12 .0335(19) .037(2) .0271(19) -.0010(15) .0060(14) .0099(16)
C13 .0255(17) .040(2) .0250(18) .0049(15) .0019(13) -.0032(16)
C14 .0230(16) .030(2) .0229(17) .0001(13) -.0011(13) -.0032(15)
C15 .0275(17) .032(2) .0244(18) -.0044(14) .0029(13) -.0018(15)
C16 .0231(17) .037(2) .0316(19) .0016(14) .0046(13) -.0012(17)
C17 .0248(17) .031(2) .0266(18) -.0023(13) .0029(13) -.0026(15)
C18 .0240(18) .053(3) .033(2) -.0016(15) -.0052(15) -.0009(18)
C19 .033(2) .077(3) .028(2) -.0043(19) -.0055(15) -.004(2)
S21 .0275(5) .0324(5) .0260(5) .0017(3) .0019(3) -.0017(4)
S22 .0350(5) .0720(8) .0256(5) -.0069(4) .0002(4) .0033(5)
O22 .0340(13) .0333(14) .0335(14) .0054(10) -.0024(10) .0023(11)
O21 .0385(14) .0441(16) .0307(14) .0016(11) .0113(10) -.0037(11)
N21 .0333(17) .0300(19) .0342(18) -.0030(13) -.0041(13) .0027(15)
N22 .0289(15) .0339(17) .0266(16) -.0035(12) .0008(11) -.0016(13)
N23 .0299(16) .045(2) .0290(17) -.0055(13) -.0037(12) .0015(14)
C21 .0249(17) .032(2) .0247(18) -.0019(13) .0029(13) .0027(15)
C26 .0304(18) .035(2) .038(2) -.0039(15) -.0117(15) .0020(17)
C25 .0342(19) .033(2) .031(2) .0004(15) -.0099(15) .0049(17)
C24 .0234(16) .0266(19) .0266(18) -.0007(13) .0007(13) .0034(15)
C23 .0279(17) .036(2) .0238(18) -.0016(14) -.0028(13) .0006(16)
C22 .0230(16) .039(2) .0273(18) .0011(14) -.0037(13) .0052(16)
C27 .0311(18) .0249(19) .0285(19) .0007(13) -.0036(14) .0006(15)
C28 .039(2) .064(3) .034(2) -.0075(18) .0062(17) .013(2)
C29 .039(2) .099(4) .028(2) -.006(2) .0075(17) .013(2)

loop_
_atom_type_symbol
_atom_type_description
_atom_type_scat_dispersion_real
_atom_type_scat_dispersion_imag
_atom_type_scat_source
C C 0.0033 0.0016 'International Tables Vol C Tables 4.2.6.8 and 6.1.1.4'
H H 0 0 'International Tables Vol C Tables 4.2.6.8 and 6.1.1.4'
N N 0.0061 0.0033 'International Tables Vol C Tables 4.2.6.8 and 6.1.1.4'
O O 0.0106 0.006 'International Tables Vol C Tables 4.2.6.8 and 6.1.1.4'
S S 0.1246 0.1234 'International Tables Vol C Tables 4.2.6.8 and 6.1.1.4'

loop_
_geom_angle_atom_site_label_1
_geom_angle_atom_site_label_2
_geom_angle_atom_site_label_3
_geom_angle
O12 S11 O11 116.16(14)
O12 S11 N12 113.06(14)
O11 S11 N12 105.32(14)
O12 S11 C14 107.72(14)
O11 S11 C14 108.97(15)
N12 S11 C14 105.02(15)
C19 S12 C17 90.67(17)
C17 N12 S11 122.2(2)
C17 N13 C18 115.6(3)
N11 C11 C16 120.2(3)
N11 C11 C12 121.8(3)
C16 C11 C12 118.1(3)
C13 C12 C11 121.0(3)
C12 C13 C14 120.4(3)
C13 C14 C15 118.9(3)
C13 C14 S11 121.5(2)
C15 C14 S11 119.6(2)
C16 C15 C14 120.5(3)
C15 C16 C11 121.1(3)
N12 C17 N13 119.9(3)
N12 C17 S12 130.7(2)
N13 C17 S12 109.4(2)
C19 C18 N13 112.4(3)
C18 C19 S12 111.9(3)
O22 S21 O21 116.09(14)
O22 S21 N22 112.76(14)
O21 S21 N22 104.95(14)
O22 S21 C24 107.67(15)
O21 S21 C24 107.88(15)
N22 S21 C24 107.07(14)
C29 S22 C27 90.54(17)
C27 N22 S21 120.0(2)
C27 N23 C28 116.6(3)
N21 C21 C26 121.1(3)
N21 C21 C22 120.9(3)
C26 C21 C22 117.9(3)
C25 C26 C21 121.0(3)
C26 C25 C24 120.6(3)
C25 C24 C23 119.5(3)
C25 C24 S21 121.1(3)
C23 C24 S21 119.3(2)
C22 C23 C24 119.9(3)
C23 C22 C21 120.9(3)
N22 C27 N23 120.7(3)
N22 C27 S22 130.6(2)
N23 C27 S22 108.7(2)
C29 C28 N23 112.0(3)
C28 C29 S22 112.3(3)

loop_
_geom_bond_atom_site_label_1
_geom_bond_atom_site_label_2
_geom_bond_site_symmetry_2
_geom_bond_distance
_geom_bond_publ_flag
S11 O12 . 1.444(2) ?
S11 O11 . 1.447(2) ?
S11 N12 . 1.594(3) ?
S11 C14 . 1.741(3) ?
S12 C19 . 1.732(4) ?
S12 C17 . 1.738(3) ?
N11 C11 . 1.347(5) ?
N12 C17 . 1.327(4) ?
N13 C17 . 1.343(4) ?
N13 C18 . 1.379(4) ?
C11 C16 . 1.392(5) ?
C11 C12 . 1.413(5) ?
C12 C13 . 1.372(5) ?
C13 C14 . 1.400(4) ?
C14 C15 . 1.399(4) ?
C15 C16 . 1.378(5) ?
C18 C19 . 1.330(5) ?
S21 O22 . 1.448(2) ?
S21 O21 . 1.451(2) ?
S21 N22 . 1.603(3) ?
S21 C24 . 1.747(3) ?
S22 C29 . 1.735(4) ?
S22 C27 . 1.747(3) ?
N21 C21 . 1.372(4) ?
N22 C27 . 1.320(4) ?
N23 C27 . 1.344(4) ?
N23 C28 . 1.376(4) ?
C21 C26 . 1.397(5) ?
C21 C22 . 1.411(4) ?
C26 C25 . 1.374(5) ?
C25 C24 . 1.386(5) ?
C24 C23 . 1.397(4) ?
C23 C22 . 1.379(5) ?
C28 C29 . 1.328(5) ?

loop_
_geom_hbond_atom_site_label_D
_geom_hbond_atom_site_label_H
_geom_hbond_atom_site_label_A
_geom_hbond_site_symmetry_A
_geom_hbond_distance_DH
_geom_hbond_distance_HA
_geom_hbond_distance_DA
_geom_hbond_angle_DHA
N11 H10 N12 2_554 0.90(2) 2.14(2) 3.016(4) 165(3)
N11 H10 O11 2_554 0.90(2) 2.54(3) 3.211(4) 132(3)
N11 H11 O22 3_565 0.93(2) 2.10(2) 3.010(4) 167(5)
N13 H17 O21 4_665 0.86 2.04 2.865(4) 161
N21 H20 O12 3 0.90(2) 2.24(2) 3.061(4) 152(3)
N21 H21 O21 2_545 0.90(2) 2.37(3) 3.116(4) 141(3)
N21 H21 N22 2_545 0.90(2) 2.44(2) 3.267(4) 154(3)
N23 H27 O11 4_666 0.86 1.94 2.794(4) 173

loop_
_cod_related_entry_id
_cod_related_entry_database
_cod_related_entry_code
1 ChemSpider 5148
